data_7043238
loop_
_publ_author_name
'Kobayashi, Fumiya'
'Ohtani, Ryo'
'Teraoka, Saki'
'Kosaka, Wataru'
'Miyasaka, Hitoshi'
'Zhang, Yingjie'
'Lindoy, Leonard F.'
'Hayami, Shinya'
'Nakamura, Masaaki'

_publ_section_title
;
 Syntheses, Structures and Magnetic Properties of Tetranuclear Cubane-type
 and Heptanuclear Wheel-type Nickel(II) Complexes with 3-Methoxysalicylic
 Acid Derivatives
;
_journal_name_full 'Dalton Trans.'
_journal_paper_doi 10.1039/C7DT01757J
_journal_year 2017
_chemical_formula_moiety 'C68 H80 Ni4 O24'
_chemical_formula_sum 'C68 H80 Ni4 O24'
_chemical_formula_weight 1516.16
_space_group_crystal_system monoclinic
_space_group_IT_number 14
_space_group_name_Hall '-P 2yn'
_space_group_name_H-M_alt 'P 1 21/n 1'
_symmetry_space_group_name_Hall '-P 2yn'
_symmetry_space_group_name_H-M 'P 1 21/n 1'
_atom_sites_solution_hydrogens mixed
_audit_creation_date 2016-08-11
_audit_creation_method
;
Olex2 1.2
(compiled 2016.02.19 svn.r3266 for OlexSys, GUI svn.r5155)
;
_audit_update_record
;
2017-06-04 deposited with the CCDC.
2017-06-05 downloaded from the CCDC.
;
_cell_angle_alpha 90
_cell_angle_beta 92.54(3)
_cell_angle_gamma 90
_cell_formula_units_Z 4
_cell_length_a 16.105(3)
_cell_length_b 25.712(5)
_cell_length_c 16.804(3)
_cell_measurement_reflns_used 12000
_cell_measurement_temperature 100(2)
_cell_measurement_theta_max 27.499
_cell_measurement_theta_min 1.449
_cell_volume 6952(2)
_computing_cell_refinement 'XDS (Kabsch, 1993)'
_computing_data_collection 'BLU-ICE (McPhillips et al., 2002)'
_computing_data_reduction 'XDS (Kabsch, 1993)'
_computing_molecular_graphics 'Olex2 (Dolomanov et al., 2009)'
_computing_publication_material 'Olex2 (Dolomanov et al., 2009)'
_computing_structure_refinement 'ShelXL (Sheldrick, 2015)'
_computing_structure_solution 'shelxT (sheldrick, 2015)'
_diffrn_ambient_temperature 100(2)
_diffrn_measured_fraction_theta_full 0.947
_diffrn_measured_fraction_theta_max 0.938
_diffrn_measurement_device_type 'ADSC Quantum Detector'
_diffrn_measurement_method '\p  scans'
_diffrn_radiation_type 'silicon double crystal monochromated synchrotron'
_diffrn_radiation_wavelength 0.71074
_diffrn_reflns_av_R_equivalents 0.0788
_diffrn_reflns_av_unetI/netI 0.0365
_diffrn_reflns_Laue_measured_fraction_full 0.947
_diffrn_reflns_Laue_measured_fraction_max 0.938
_diffrn_reflns_limit_h_max 20
_diffrn_reflns_limit_h_min -20
_diffrn_reflns_limit_k_max 33
_diffrn_reflns_limit_k_min -33
_diffrn_reflns_limit_l_max 21
_diffrn_reflns_limit_l_min -21
_diffrn_reflns_number 112825
_diffrn_reflns_point_group_measured_fraction_full 0.947
_diffrn_reflns_point_group_measured_fraction_max 0.938
_diffrn_reflns_theta_full 25.242
_diffrn_reflns_theta_max 27.499
_diffrn_reflns_theta_min 1.449
_diffrn_source 'Australian Synchrotron MX1'
_exptl_absorpt_coefficient_mu 1.145
_exptl_absorpt_correction_type none
_exptl_crystal_colour 'light green'
_exptl_crystal_density_diffrn 1.449
_exptl_crystal_description needle
_exptl_crystal_F_000 3168
_exptl_crystal_size_max 0.015
_exptl_crystal_size_mid 0.008
_exptl_crystal_size_min 0.008
_refine_diff_density_max 0.754
_refine_diff_density_min -0.738
_refine_diff_density_rms 0.099
_refine_ls_extinction_coef 0.00513(18)
_refine_ls_extinction_expression Fc^*^=kFc[1+0.001xFc^2^\l^3^/sin(2\q)]^-1/4^
_refine_ls_extinction_method 'SHELXL-2014/7 (Sheldrick 2014'
_refine_ls_goodness_of_fit_ref 1.024
_refine_ls_hydrogen_treatment mixed
_refine_ls_matrix_type full
_refine_ls_number_parameters 890
_refine_ls_number_reflns 14970
_refine_ls_number_restraints 12
_refine_ls_restrained_S_all 1.026
_refine_ls_R_factor_all 0.0752
_refine_ls_R_factor_gt 0.0482
_refine_ls_shift/su_max 0.001
_refine_ls_shift/su_mean 0.000
_refine_ls_structure_factor_coef Fsqd
_refine_ls_weighting_details 'w=1/[\s^2^(Fo^2^)+(0.0610P)^2^+9.8500P] where P=(Fo^2^+2Fc^2^)/3'
_refine_ls_weighting_scheme calc
_refine_ls_wR_factor_gt 0.1117
_refine_ls_wR_factor_ref 0.1263
_reflns_Friedel_coverage 0.000
_reflns_number_gt 10951
_reflns_number_total 14970
_reflns_threshold_expression 'I > 2\s(I)'
_cod_data_source_file c7dt01757j2.cif
_cod_data_source_block Ni4
_cod_database_code 7043238
_shelx_space_group_comment
;
The symmetry employed for this shelxl refinement is uniquely defined
by the following loop, which should always be used as a source of
symmetry information in preference to the above space-group names.
They are only intended as comments.
;
_olex2_refinement_description
;
1. Fixed Uiso
 At 1.2 times of:
  All C(H) groups, All C(H,H) groups
 At 1.5 times of:
  All C(H,H,H) groups, All O(H) groups
2. Restrained distances
 O23-H23
 0.85 with sigma of 0.01
 O17-H17
 0.85 with sigma of 0.01
 O24-H24
 0.85 with sigma of 0.01
 O22-H22
 0.85 with sigma of 0.01
 C67-H23
 1.891831 with sigma of 0.02
 Ni4-H23
 2.675256 with sigma of 0.02
 C61-H17
 1.882386 with sigma of 0.02
 Ni1-H17
 2.657736 with sigma of 0.02
 C68-H24
 1.888604 with sigma of 0.02
 Ni2-H24
 2.673646 with sigma of 0.02
 C66-H22
 1.851453 with sigma of 0.02
 Ni3-H22
 2.640382 with sigma of 0.02
3.a Secondary CH2 refined with riding coordinates:
 C9(H9A,H9B), C24(H24A,H24B), C39(H39A,H39B), C54(H54A,H54B)
3.b Aromatic/amide H refined with riding coordinates:
 C4(H4), C5(H5), C6(H6), C11(H11), C12(H12), C13(H13), C14(H14), C15(H15),
 C19(H19), C20(H20), C21(H21), C26(H26), C27(H27), C28(H28), C29(H29), C30(H30),
  C34(H34), C35(H35), C36(H36), C41(H41), C42(H42), C43(H43), C44(H44),
 C45(H45), C49(H49), C50(H50), C51(H51), C56(H56), C57(H57), C58(H58), C59(H59),
  C60(H60)
3.c Idealised Me refined as rotating group:
 C1(H1A,H1B,H1C), C16(H16A,H16B,H16C), C31(H31A,H31B,H31C), C46(H46A,H46B,
 H46C), C61(H61A,H61B,H61C), C62(H62A,H62B,H62C), C63(H63A,H63B,H63C), C64(H64A,
 H64B,H64C), C65(H65A,H65B,H65C), C66(H66A,H66B,H66C), C67(H67A,H67B,H67C),
 C68(H68A,H68B,H68C)
;
_shelx_shelxl_version_number 2014/7
_olex2_submission_special_instructions 'No special instructions were received'

loop_
_space_group_symop_operation_xyz
'x, y, z'
'-x+1/2, y+1/2, -z+1/2'
'-x, -y, -z'
'x-1/2, -y-1/2, z-1/2'

loop_
_atom_site_label
_atom_site_type_symbol
_atom_site_fract_x
_atom_site_fract_y
_atom_site_fract_z
_atom_site_U_iso_or_equiv
_atom_site_adp_type
_atom_site_occupancy
_atom_site_site_symmetry_order
_atom_site_calc_flag
_atom_site_refinement_flags_posn
Ni1 Ni 0.58505(2) 0.29735(2) 0.46969(2) 0.01722(10) Uani 1 1 d D
Ni2 Ni 0.70462(2) 0.21407(2) 0.41846(2) 0.01694(10) Uani 1 1 d D
Ni3 Ni 0.64732(2) 0.29556(2) 0.29660(2) 0.01717(10) Uani 1 1 d D
Ni4 Ni 0.52010(2) 0.21679(2) 0.35163(2) 0.01712(10) Uani 1 1 d D
O1 O 0.71507(14) 0.26689(9) 0.70758(13) 0.0237(5) Uani 1 1 d .
O2 O 0.64424(14) 0.29521(9) 0.57597(13) 0.0214(5) Uani 1 1 d .
O3 O 0.58354(14) 0.37616(9) 0.47853(13) 0.0224(5) Uani 1 1 d .
O4 O 0.60240(18) 0.45523(9) 0.52961(14) 0.0332(6) Uani 1 1 d .
O5 O 0.93895(14) 0.23102(9) 0.28175(14) 0.0232(5) Uani 1 1 d .
O6 O 0.81145(14) 0.21112(8) 0.36310(13) 0.0205(5) Uani 1 1 d .
O7 O 0.71027(14) 0.13533(9) 0.42970(13) 0.0225(5) Uani 1 1 d .
O8 O 0.75415(16) 0.05366(9) 0.41905(15) 0.0308(6) Uani 1 1 d .
O9 O 0.50622(14) 0.26568(9) 0.06239(13) 0.0244(5) Uani 1 1 d .
O10 O 0.58822(14) 0.29296(9) 0.18993(13) 0.0210(5) Uani 1 1 d .
O11 O 0.66280(14) 0.37415(9) 0.28061(13) 0.0216(5) Uani 1 1 d .
O12 O 0.67780(15) 0.44792(9) 0.21281(14) 0.0279(5) Uani 1 1 d .
O13 O 0.28021(14) 0.24283(9) 0.48059(15) 0.0267(5) Uani 1 1 d .
O14 O 0.41322(13) 0.21808(8) 0.40816(13) 0.0202(5) Uani 1 1 d .
O15 O 0.50951(13) 0.13813(9) 0.34287(13) 0.0215(5) Uani 1 1 d .
O16 O 0.46030(15) 0.05807(9) 0.35873(15) 0.0274(5) Uani 1 1 d .
O17 O 0.46664(14) 0.28971(9) 0.51488(14) 0.0243(5) Uani 1 1 d D
H17 H 0.4325(10) 0.2694(10) 0.4886(18) 0.036 Uiso 1 1 d DR
O18 O 0.53740(13) 0.29568(8) 0.35538(12) 0.0173(4) Uani 1 1 d .
O19 O 0.58782(13) 0.21813(8) 0.45913(12) 0.0177(4) Uani 1 1 d .
O20 O 0.69542(13) 0.29339(8) 0.41094(12) 0.0188(4) Uani 1 1 d .
O21 O 0.63703(14) 0.21663(8) 0.31075(13) 0.0193(4) Uani 1 1 d .
O22 O 0.76859(15) 0.28738(10) 0.25876(14) 0.0284(5) Uani 1 1 d D
H22 H 0.8007(14) 0.2668(13) 0.2864(13) 0.043 Uiso 1 1 d DR
O23 O 0.46682(14) 0.22733(9) 0.23619(13) 0.0226(5) Uani 1 1 d D
H23 H 0.4944(17) 0.2475(10) 0.2058(10) 0.034 Uiso 1 1 d DR
O24 O 0.75806(14) 0.22465(9) 0.53414(13) 0.0227(5) Uani 1 1 d D
H24 H 0.7336(18) 0.2467(10) 0.5640(10) 0.034 Uiso 1 1 d DR
C1 C 0.7511(2) 0.24857(14) 0.7814(2) 0.0282(8) Uani 1 1 d .
H1A H 0.7584 0.2116 0.7787 0.042 Uiso 1 1 calc GR
H1B H 0.7151 0.2568 0.8236 0.042 Uiso 1 1 calc GR
H1C H 0.8041 0.2650 0.7915 0.042 Uiso 1 1 calc GR
C2 C 0.65630(19) 0.33229(13) 0.62651(18) 0.0194(6) Uani 1 1 d .
C3 C 0.69516(19) 0.31896(12) 0.70225(19) 0.0202(6) Uani 1 1 d .
C4 C 0.7095(2) 0.35497(13) 0.7614(2) 0.0241(7) Uani 1 1 d .
H4 H 0.7348 0.3450 0.8098 0.029 Uiso 1 1 calc R
C5 C 0.6857(2) 0.40725(13) 0.74858(19) 0.0243(7) Uani 1 1 d .
H5 H 0.6941 0.4315 0.7892 0.029 Uiso 1 1 calc R
C6 C 0.6505(2) 0.42241(13) 0.67692(19) 0.0236(7) Uani 1 1 d .
H6 H 0.6360 0.4571 0.6687 0.028 Uiso 1 1 calc R
C7 C 0.6360(2) 0.38555(12) 0.61468(18) 0.0206(6) Uani 1 1 d .
C8 C 0.6050(2) 0.40309(12) 0.53644(19) 0.0208(6) Uani 1 1 d .
C9 C 0.5902(3) 0.47629(15) 0.4502(2) 0.0350(9) Uani 1 1 d .
H9A H 0.5337 0.4890 0.4422 0.042 Uiso 1 1 calc R
H9B H 0.5994 0.4495 0.4110 0.042 Uiso 1 1 calc R
C10 C 0.6513(2) 0.52038(14) 0.4408(2) 0.0302(8) Uani 1 1 d .
C11 C 0.6412(3) 0.55147(15) 0.3732(2) 0.0354(9) Uani 1 1 d .
H11 H 0.5956 0.5465 0.3381 0.043 Uiso 1 1 calc R
C12 C 0.6988(3) 0.58984(15) 0.3579(2) 0.0380(9) Uani 1 1 d .
H12 H 0.6926 0.6098 0.3119 0.046 Uiso 1 1 calc R
C13 C 0.7649(3) 0.59849(18) 0.4105(3) 0.0458(11) Uani 1 1 d .
H13 H 0.8036 0.6242 0.4001 0.055 Uiso 1 1 calc R
C14 C 0.7739(3) 0.5689(2) 0.4792(3) 0.0578(13) Uani 1 1 d .
H14 H 0.8181 0.5753 0.5154 0.069 Uiso 1 1 calc R
C15 C 0.7176(3) 0.52980(19) 0.4943(3) 0.0470(11) Uani 1 1 d .
H15 H 0.7243 0.5099 0.5403 0.056 Uiso 1 1 calc R
C16 C 1.0118(2) 0.24420(15) 0.2401(3) 0.0358(9) Uani 1 1 d .
H16A H 1.0112 0.2259 0.1903 0.054 Uiso 1 1 calc GR
H16B H 1.0604 0.2346 0.2718 0.054 Uiso 1 1 calc GR
H16C H 1.0125 0.2810 0.2303 0.054 Uiso 1 1 calc GR
C17 C 0.85409(19) 0.17080(12) 0.34361(18) 0.0187(6) Uani 1 1 d .
C18 C 0.9280(2) 0.17987(13) 0.30005(19) 0.0207(6) Uani 1 1 d .
C19 C 0.9807(2) 0.14013(13) 0.2816(2) 0.0248(7) Uani 1 1 d .
H19 H 1.0283 0.1472 0.2542 0.030 Uiso 1 1 calc R
C20 C 0.9630(2) 0.08876(14) 0.3038(2) 0.0275(7) Uani 1 1 d .
H20 H 0.9996 0.0621 0.2923 0.033 Uiso 1 1 calc R
C21 C 0.8921(2) 0.07782(13) 0.3424(2) 0.0249(7) Uani 1 1 d .
H21 H 0.8800 0.0436 0.3554 0.030 Uiso 1 1 calc R
C22 C 0.8367(2) 0.11806(12) 0.36284(18) 0.0197(6) Uani 1 1 d .
C23 C 0.7628(2) 0.10533(12) 0.40561(19) 0.0218(6) Uani 1 1 d .
C24 C 0.6937(2) 0.03950(14) 0.4765(2) 0.0336(9) Uani 1 1 d .
H24A H 0.6783 0.0033 0.4691 0.040 Uiso 1 1 calc R
H24B H 0.6441 0.0604 0.4676 0.040 Uiso 1 1 calc R
C25 C 0.7278(3) 0.04752(14) 0.5604(2) 0.0343(9) Uani 1 1 d .
C26 C 0.6732(3) 0.05398(16) 0.6215(3) 0.0430(10) Uani 1 1 d .
H26 H 0.6162 0.0542 0.6098 0.052 Uiso 1 1 calc R
C27 C 0.7029(3) 0.06008(18) 0.6997(3) 0.0526(12) Uani 1 1 d .
H27 H 0.6658 0.0639 0.7402 0.063 Uiso 1 1 calc R
C28 C 0.7874(4) 0.06052(19) 0.7176(3) 0.0541(12) Uani 1 1 d .
H28 H 0.8072 0.0649 0.7699 0.065 Uiso 1 1 calc R
C29 C 0.8426(3) 0.05435(19) 0.6572(3) 0.0514(12) Uani 1 1 d .
H29 H 0.8996 0.0548 0.6691 0.062 Uiso 1 1 calc R
C30 C 0.8131(3) 0.04759(16) 0.5795(3) 0.0412(10) Uani 1 1 d .
H30 H 0.8504 0.0430 0.5394 0.049 Uiso 1 1 calc R
C31 C 0.4659(2) 0.24824(15) -0.0106(2) 0.0305(8) Uani 1 1 d .
H31A H 0.4994 0.2571 -0.0544 0.046 Uiso 1 1 calc GR
H31B H 0.4126 0.2647 -0.0174 0.046 Uiso 1 1 calc GR
H31C H 0.4586 0.2112 -0.0087 0.046 Uiso 1 1 calc GR
C32 C 0.57100(19) 0.33075(13) 0.14064(18) 0.0210(6) Uani 1 1 d .
C33 C 0.5251(2) 0.31770(13) 0.06788(19) 0.0226(7) Uani 1 1 d .
C34 C 0.5046(2) 0.35426(14) 0.0115(2) 0.0271(7) Uani 1 1 d .
H34 H 0.4741 0.3447 -0.0345 0.033 Uiso 1 1 calc R
C35 C 0.5296(2) 0.40674(15) 0.0228(2) 0.0303(8) Uani 1 1 d .
H35 H 0.5158 0.4315 -0.0159 0.036 Uiso 1 1 calc R
C36 C 0.5737(2) 0.42082(14) 0.0906(2) 0.0277(7) Uani 1 1 d .
H36 H 0.5898 0.4553 0.0979 0.033 Uiso 1 1 calc R
C37 C 0.5953(2) 0.38328(13) 0.15014(19) 0.0221(7) Uani 1 1 d .
C38 C 0.6464(2) 0.39941(12) 0.21985(19) 0.0219(7) Uani 1 1 d .
C39 C 0.7472(2) 0.46082(14) 0.2665(2) 0.0277(7) Uani 1 1 d .
H39A H 0.7353 0.4495 0.3199 0.033 Uiso 1 1 calc R
H39B H 0.7545 0.4983 0.2676 0.033 Uiso 1 1 calc R
C40 C 0.8265(2) 0.43555(13) 0.2418(2) 0.0263(7) Uani 1 1 d .
C41 C 0.8386(2) 0.42453(15) 0.1620(2) 0.0330(8) Uani 1 1 d .
H41 H 0.7965 0.4318 0.1239 0.040 Uiso 1 1 calc R
C42 C 0.9127(3) 0.40280(17) 0.1385(3) 0.0423(10) Uani 1 1 d .
H42 H 0.9203 0.3960 0.0850 0.051 Uiso 1 1 calc R
C43 C 0.9750(3) 0.39143(16) 0.1949(3) 0.0442(10) Uani 1 1 d .
H43 H 1.0245 0.3768 0.1793 0.053 Uiso 1 1 calc R
C44 C 0.9642(3) 0.40160(17) 0.2739(3) 0.0429(10) Uani 1 1 d .
H44 H 1.0064 0.3940 0.3117 0.051 Uiso 1 1 calc R
C45 C 0.8891(3) 0.42361(16) 0.2977(2) 0.0374(9) Uani 1 1 d .
H45 H 0.8817 0.4301 0.3513 0.045 Uiso 1 1 calc R
C46 C 0.1990(2) 0.25882(16) 0.5019(3) 0.0412(10) Uani 1 1 d .
H46A H 0.1582 0.2443 0.4649 0.062 Uiso 1 1 calc GR
H46B H 0.1955 0.2961 0.5003 0.062 Uiso 1 1 calc GR
H46C H 0.1889 0.2468 0.5547 0.062 Uiso 1 1 calc GR
C47 C 0.3661(2) 0.17919(13) 0.42644(18) 0.0202(6) Uani 1 1 d .
C48 C 0.2906(2) 0.19075(13) 0.46548(19) 0.0219(7) Uani 1 1 d .
C49 C 0.2345(2) 0.15234(14) 0.4832(2) 0.0247(7) Uani 1 1 d .
H49 H 0.1861 0.1609 0.5083 0.030 Uiso 1 1 calc R
C50 C 0.2503(2) 0.10063(13) 0.4636(2) 0.0252(7) Uani 1 1 d .
H50 H 0.2117 0.0750 0.4749 0.030 Uiso 1 1 calc R
C51 C 0.3219(2) 0.08736(13) 0.42806(19) 0.0233(7) Uani 1 1 d .
H51 H 0.3321 0.0527 0.4159 0.028 Uiso 1 1 calc R
C52 C 0.3811(2) 0.12624(12) 0.40943(18) 0.0204(6) Uani 1 1 d .
C53 C 0.4549(2) 0.11018(12) 0.36847(19) 0.0214(6) Uani 1 1 d .
C54 C 0.5177(2) 0.04046(14) 0.3007(2) 0.0299(8) Uani 1 1 d .
H54A H 0.5295 0.0038 0.3092 0.036 Uiso 1 1 calc R
H54B H 0.5695 0.0595 0.3078 0.036 Uiso 1 1 calc R
C55 C 0.4826(2) 0.04836(14) 0.2172(2) 0.0312(8) Uani 1 1 d .
C56 C 0.5362(3) 0.05053(17) 0.1541(3) 0.0423(10) Uani 1 1 d .
H56 H 0.5933 0.0481 0.1641 0.051 Uiso 1 1 calc R
C57 C 0.5045(3) 0.0563(2) 0.0768(3) 0.0576(13) Uani 1 1 d .
H57 H 0.5403 0.0566 0.0349 0.069 Uiso 1 1 calc R
C58 C 0.4200(3) 0.0614(2) 0.0613(3) 0.0579(13) Uani 1 1 d .
H58 H 0.3992 0.0660 0.0092 0.069 Uiso 1 1 calc R
C59 C 0.3663(3) 0.05977(19) 0.1228(3) 0.0457(11) Uani 1 1 d .
H59 H 0.3094 0.0633 0.1123 0.055 Uiso 1 1 calc R
C60 C 0.3971(2) 0.05281(16) 0.2004(2) 0.0368(9) Uani 1 1 d .
H60 H 0.3606 0.0511 0.2416 0.044 Uiso 1 1 calc R
C61 C 0.4170(2) 0.32927(14) 0.5477(2) 0.0304(8) Uani 1 1 d D
H61A H 0.4493 0.3481 0.5875 0.046 Uiso 1 1 calc GR
H61B H 0.3699 0.3138 0.5716 0.046 Uiso 1 1 calc GR
H61C H 0.3981 0.3527 0.5063 0.046 Uiso 1 1 calc GR
C62 C 0.4716(2) 0.33025(13) 0.33188(19) 0.0238(7) Uani 1 1 d .
H62A H 0.4221 0.3205 0.3578 0.036 Uiso 1 1 calc GR
H62B H 0.4618 0.3284 0.2752 0.036 Uiso 1 1 calc GR
H62C H 0.4868 0.3651 0.3468 0.036 Uiso 1 1 calc GR
C63 C 0.5653(2) 0.18643(13) 0.52417(19) 0.0213(6) Uani 1 1 d .
H63A H 0.5983 0.1959 0.5709 0.032 Uiso 1 1 calc GR
H63B H 0.5749 0.1506 0.5117 0.032 Uiso 1 1 calc GR
H63C H 0.5075 0.1915 0.5338 0.032 Uiso 1 1 calc GR
C64 C 0.76203(19) 0.32656(13) 0.43385(19) 0.0221(6) Uani 1 1 d .
H64A H 0.7473 0.3619 0.4211 0.033 Uiso 1 1 calc GR
H64B H 0.8104 0.3169 0.4059 0.033 Uiso 1 1 calc GR
H64C H 0.7737 0.3235 0.4902 0.033 Uiso 1 1 calc GR
C65 C 0.6560(2) 0.18323(13) 0.24705(19) 0.0212(6) Uani 1 1 d .
H65A H 0.7141 0.1859 0.2370 0.032 Uiso 1 1 calc GR
H65B H 0.6237 0.1931 0.2001 0.032 Uiso 1 1 calc GR
H65C H 0.6431 0.1480 0.2609 0.032 Uiso 1 1 calc GR
C66 C 0.7973(3) 0.28923(18) 0.1825(2) 0.0431(11) Uani 1 1 d D
H66A H 0.7637 0.3129 0.1508 0.065 Uiso 1 1 calc GR
H66B H 0.7940 0.2552 0.1592 0.065 Uiso 1 1 calc GR
H66C H 0.8540 0.3009 0.1846 0.065 Uiso 1 1 calc GR
C67 C 0.4270(2) 0.18868(13) 0.1870(2) 0.0268(7) Uani 1 1 d D
H67A H 0.3962 0.2052 0.1438 0.040 Uiso 1 1 calc GR
H67B H 0.3898 0.1687 0.2180 0.040 Uiso 1 1 calc GR
H67C H 0.4682 0.1661 0.1660 0.040 Uiso 1 1 calc GR
C68 C 0.7934(2) 0.18582(13) 0.5860(2) 0.0262(7) Uani 1 1 d D
H68A H 0.8289 0.1636 0.5567 0.039 Uiso 1 1 calc GR
H68B H 0.7498 0.1655 0.6077 0.039 Uiso 1 1 calc GR
H68C H 0.8253 0.2023 0.6286 0.039 Uiso 1 1 calc GR

loop_
_atom_site_aniso_label
_atom_site_aniso_U_11
_atom_site_aniso_U_22
_atom_site_aniso_U_33
_atom_site_aniso_U_23
_atom_site_aniso_U_13
_atom_site_aniso_U_12
Ni1 0.0169(2) 0.0195(2) 0.01535(19) -0.00118(14) 0.00144(15) 0.00058(14)
Ni2 0.0156(2) 0.0188(2) 0.01660(19) 0.00042(14) 0.00308(15) 0.00059(14)
Ni3 0.0165(2) 0.0198(2) 0.01527(19) 0.00080(14) 0.00168(15) -0.00102(15)
Ni4 0.0155(2) 0.0197(2) 0.01638(19) -0.00116(15) 0.00302(15) -0.00135(14)
O1 0.0266(13) 0.0245(12) 0.0196(11) 0.0008(9) -0.0025(9) 0.0034(9)
O2 0.0237(12) 0.0223(11) 0.0182(11) -0.0023(9) -0.0003(9) 0.0011(9)
O3 0.0261(13) 0.0232(12) 0.0178(11) -0.0014(9) 0.0009(9) 0.0014(9)
O4 0.0592(18) 0.0213(12) 0.0190(12) 0.0014(9) 0.0003(11) 0.0013(11)
O5 0.0171(11) 0.0246(12) 0.0288(12) 0.0016(9) 0.0102(10) -0.0002(9)
O6 0.0191(11) 0.0199(11) 0.0228(11) -0.0002(9) 0.0030(9) 0.0027(8)
O7 0.0217(12) 0.0230(11) 0.0232(11) 0.0018(9) 0.0054(9) 0.0011(9)
O8 0.0368(14) 0.0194(12) 0.0375(14) 0.0018(10) 0.0162(12) -0.0003(10)
O9 0.0225(13) 0.0302(13) 0.0202(11) -0.0014(9) -0.0032(9) -0.0039(9)
O10 0.0226(12) 0.0221(11) 0.0183(11) 0.0007(9) 0.0001(9) -0.0019(9)
O11 0.0217(12) 0.0239(12) 0.0190(11) -0.0002(9) 0.0004(9) -0.0014(9)
O12 0.0329(14) 0.0213(12) 0.0291(13) 0.0030(10) -0.0018(11) -0.0046(10)
O13 0.0221(12) 0.0260(12) 0.0330(13) -0.0067(10) 0.0120(10) -0.0001(9)
O14 0.0171(11) 0.0225(11) 0.0212(11) -0.0016(9) 0.0038(9) -0.0005(8)
O15 0.0188(11) 0.0250(12) 0.0210(11) -0.0011(9) 0.0051(9) -0.0013(9)
O16 0.0287(13) 0.0209(12) 0.0334(13) 0.0003(10) 0.0103(11) 0.0019(9)
O17 0.0197(12) 0.0264(12) 0.0271(12) -0.0076(10) 0.0050(10) 0.0005(9)
O18 0.0158(11) 0.0217(11) 0.0145(10) 0.0003(8) -0.0005(8) 0.0007(8)
O19 0.0171(11) 0.0211(11) 0.0154(10) 0.0013(8) 0.0064(8) -0.0012(8)
O20 0.0176(11) 0.0219(11) 0.0168(10) -0.0005(8) 0.0002(9) -0.0020(8)
O21 0.0210(12) 0.0204(11) 0.0167(10) -0.0012(8) 0.0014(9) 0.0016(8)
O22 0.0215(13) 0.0383(15) 0.0259(12) 0.0082(10) 0.0058(10) 0.0044(10)
O23 0.0226(12) 0.0253(12) 0.0199(11) 0.0000(9) 0.0004(9) -0.0050(9)
O24 0.0246(12) 0.0248(12) 0.0187(11) -0.0008(9) 0.0010(9) 0.0044(9)
C1 0.030(2) 0.0311(19) 0.0227(17) 0.0048(14) -0.0082(15) 0.0021(14)
C2 0.0137(15) 0.0281(17) 0.0168(14) 0.0003(12) 0.0033(12) -0.0019(12)
C3 0.0161(16) 0.0244(16) 0.0202(15) 0.0003(12) 0.0020(12) -0.0012(12)
C4 0.0215(17) 0.0310(18) 0.0198(15) -0.0025(13) -0.0008(13) -0.0011(13)
C5 0.0245(18) 0.0279(17) 0.0207(16) -0.0064(13) 0.0016(13) -0.0021(13)
C6 0.0247(18) 0.0231(16) 0.0233(16) -0.0023(13) 0.0037(13) -0.0009(13)
C7 0.0229(17) 0.0220(16) 0.0170(14) 0.0005(12) 0.0021(12) -0.0023(12)
C8 0.0201(16) 0.0220(16) 0.0206(15) 0.0009(12) 0.0047(12) 0.0008(12)
C9 0.054(3) 0.0279(19) 0.0225(17) 0.0055(14) -0.0035(17) -0.0008(17)
C10 0.038(2) 0.0263(18) 0.0264(18) 0.0015(14) 0.0062(16) 0.0056(15)
C11 0.050(2) 0.0295(19) 0.0274(18) 0.0017(15) 0.0035(17) 0.0035(16)
C12 0.056(3) 0.029(2) 0.0294(19) 0.0034(15) 0.0126(18) 0.0024(17)
C13 0.050(3) 0.044(2) 0.046(2) 0.0060(19) 0.020(2) -0.004(2)
C14 0.038(3) 0.078(4) 0.057(3) 0.019(3) -0.004(2) -0.009(2)
C15 0.039(2) 0.056(3) 0.045(2) 0.020(2) -0.003(2) 0.000(2)
C16 0.030(2) 0.0286(19) 0.051(2) 0.0028(16) 0.0220(18) -0.0016(15)
C17 0.0182(16) 0.0236(16) 0.0142(14) 0.0000(11) 0.0001(12) 0.0019(12)
C18 0.0174(16) 0.0252(16) 0.0193(15) 0.0003(12) -0.0006(12) 0.0003(12)
C19 0.0207(17) 0.0305(18) 0.0239(16) -0.0019(13) 0.0075(13) 0.0045(13)
C20 0.0278(19) 0.0270(18) 0.0278(17) -0.0029(14) 0.0035(14) 0.0088(14)
C21 0.0300(19) 0.0220(16) 0.0228(16) -0.0008(13) 0.0026(14) 0.0029(13)
C22 0.0213(16) 0.0207(15) 0.0172(14) -0.0005(12) 0.0004(12) 0.0015(12)
C23 0.0244(17) 0.0196(15) 0.0213(15) -0.0001(12) 0.0014(13) 0.0001(12)
C24 0.038(2) 0.0202(17) 0.044(2) 0.0025(15) 0.0173(18) -0.0040(14)
C25 0.042(2) 0.0200(17) 0.042(2) 0.0052(15) 0.0140(18) -0.0005(15)
C26 0.050(3) 0.033(2) 0.048(2) 0.0003(18) 0.021(2) -0.0038(18)
C27 0.070(3) 0.042(3) 0.048(3) 0.004(2) 0.026(2) -0.002(2)
C28 0.080(4) 0.045(3) 0.037(2) 0.008(2) 0.006(2) 0.003(2)
C29 0.054(3) 0.048(3) 0.051(3) 0.012(2) 0.000(2) 0.005(2)
C30 0.045(2) 0.035(2) 0.045(2) 0.0072(18) 0.014(2) 0.0030(17)
C31 0.025(2) 0.041(2) 0.0251(17) -0.0055(15) -0.0036(15) -0.0044(15)
C32 0.0171(16) 0.0280(17) 0.0182(15) 0.0018(12) 0.0052(12) 0.0018(12)
C33 0.0189(17) 0.0296(17) 0.0192(15) -0.0001(13) 0.0017(13) 0.0003(12)
C34 0.0213(18) 0.039(2) 0.0203(16) 0.0026(14) -0.0028(13) -0.0013(14)
C35 0.031(2) 0.0326(19) 0.0274(18) 0.0105(15) -0.0019(15) 0.0052(15)
C36 0.0249(18) 0.0263(17) 0.0319(18) 0.0044(14) 0.0007(15) 0.0028(13)
C37 0.0177(16) 0.0279(17) 0.0211(15) 0.0020(13) 0.0052(13) 0.0017(12)
C38 0.0204(16) 0.0201(15) 0.0255(16) 0.0021(12) 0.0037(13) 0.0010(12)
C39 0.033(2) 0.0254(17) 0.0246(17) -0.0013(13) 0.0011(15) -0.0078(14)
C40 0.0288(19) 0.0233(17) 0.0268(17) -0.0011(13) 0.0015(14) -0.0066(13)
C41 0.036(2) 0.037(2) 0.0267(18) -0.0040(15) 0.0034(16) -0.0035(16)
C42 0.045(2) 0.044(2) 0.039(2) -0.0075(18) 0.0105(19) -0.0035(19)
C43 0.040(2) 0.033(2) 0.061(3) 0.0005(19) 0.014(2) -0.0012(17)
C44 0.034(2) 0.046(2) 0.049(3) 0.011(2) -0.0060(19) -0.0007(18)
C45 0.043(2) 0.041(2) 0.0284(19) 0.0056(16) 0.0004(17) -0.0053(17)
C46 0.029(2) 0.035(2) 0.061(3) -0.0070(19) 0.020(2) 0.0030(16)
C47 0.0178(16) 0.0259(16) 0.0171(14) 0.0008(12) 0.0009(12) -0.0014(12)
C48 0.0214(17) 0.0243(16) 0.0202(15) -0.0028(12) 0.0035(13) -0.0021(12)
C49 0.0186(16) 0.0336(18) 0.0225(16) 0.0000(13) 0.0073(13) -0.0031(13)
C50 0.0241(18) 0.0282(17) 0.0237(16) 0.0038(13) 0.0053(14) -0.0064(13)
C51 0.0250(17) 0.0231(16) 0.0219(16) 0.0024(12) 0.0028(13) -0.0035(13)
C52 0.0208(16) 0.0239(16) 0.0165(14) 0.0027(12) 0.0019(12) -0.0011(12)
C53 0.0238(17) 0.0209(15) 0.0193(15) 0.0010(12) -0.0005(13) -0.0004(12)
C54 0.0261(18) 0.0263(18) 0.038(2) -0.0032(15) 0.0115(16) 0.0039(14)
C55 0.033(2) 0.0260(18) 0.0355(19) -0.0048(15) 0.0119(16) 0.0005(14)
C56 0.033(2) 0.049(3) 0.046(2) -0.0062(19) 0.0136(19) 0.0049(18)
C57 0.048(3) 0.086(4) 0.040(2) -0.013(2) 0.016(2) 0.000(3)
C58 0.056(3) 0.083(4) 0.035(2) -0.011(2) 0.001(2) 0.001(3)
C59 0.037(2) 0.058(3) 0.043(2) -0.015(2) 0.0043(19) -0.0079(19)
C60 0.033(2) 0.038(2) 0.040(2) -0.0086(17) 0.0080(17) -0.0039(16)
C61 0.0248(18) 0.0336(19) 0.0334(19) -0.0077(15) 0.0099(15) 0.0040(14)
C62 0.0247(18) 0.0254(17) 0.0213(16) -0.0002(13) -0.0007(13) 0.0043(13)
C63 0.0214(16) 0.0238(16) 0.0190(15) 0.0023(12) 0.0051(13) -0.0016(12)
C64 0.0183(16) 0.0259(16) 0.0218(16) 0.0024(12) 0.0001(13) -0.0029(12)
C65 0.0185(16) 0.0245(16) 0.0209(15) -0.0031(12) 0.0040(13) -0.0008(12)
C66 0.039(2) 0.060(3) 0.032(2) 0.0179(19) 0.0165(18) 0.0150(19)
C67 0.0278(19) 0.0256(17) 0.0267(17) -0.0023(13) -0.0015(14) -0.0042(13)
C68 0.0275(18) 0.0265(17) 0.0248(17) 0.0038(13) 0.0016(14) 0.0054(13)

loop_
_atom_type_symbol
_atom_type_description
_atom_type_scat_dispersion_real
_atom_type_scat_dispersion_imag
_atom_type_scat_source
C C 0.0033 0.0016 'International Tables Vol C Tables 4.2.6.8 and 6.1.1.4'
H H 0.0000 0.0000 'International Tables Vol C Tables 4.2.6.8 and 6.1.1.4'
Ni Ni 0.3393 1.1124 'International Tables Vol C Tables 4.2.6.8 and 6.1.1.4'
O O 0.0106 0.0060 'International Tables Vol C Tables 4.2.6.8 and 6.1.1.4'

loop_
_geom_angle_atom_site_label_1
_geom_angle_atom_site_label_2
_geom_angle_atom_site_label_3
_geom_angle
O2 Ni1 O3 88.21(9)
O2 Ni1 O17 94.58(10)
O2 Ni1 O18 172.90(9)
O2 Ni1 O19 92.24(9)
O2 Ni1 O20 92.25(9)
O3 Ni1 O17 93.04(9)
O3 Ni1 O18 94.86(9)
O3 Ni1 O19 179.01(9)
O3 Ni1 O20 95.57(9)
O18 Ni1 O17 91.65(9)
O18 Ni1 O19 84.60(9)
O18 Ni1 O20 81.09(9)
O19 Ni1 O17 87.81(9)
O19 Ni1 O20 83.53(8)
O20 Ni1 O17 169.17(9)
O6 Ni2 O7 88.26(9)
O6 Ni2 O19 171.82(9)
O6 Ni2 O20 94.05(9)
O6 Ni2 O21 91.40(9)
O6 Ni2 O24 96.30(9)
O7 Ni2 O20 177.56(9)
O7 Ni2 O21 97.61(9)
O7 Ni2 O24 91.61(9)
O19 Ni2 O7 93.33(9)
O19 Ni2 O20 84.50(8)
O19 Ni2 O21 80.43(9)
O19 Ni2 O24 91.69(9)
O20 Ni2 O21 83.14(8)
O20 Ni2 O24 87.35(9)
O21 Ni2 O24 168.17(9)
O10 Ni3 O11 88.35(9)
O10 Ni3 O18 92.57(9)
O10 Ni3 O20 172.87(9)
O10 Ni3 O21 91.90(9)
O10 Ni3 O22 97.96(10)
O11 Ni3 O18 99.94(9)
O11 Ni3 O22 86.49(9)
O18 Ni3 O22 167.84(9)
O20 Ni3 O11 96.14(9)
O20 Ni3 O18 81.22(9)
O20 Ni3 O21 83.86(9)
O20 Ni3 O22 87.87(10)
O21 Ni3 O11 177.47(9)
O21 Ni3 O18 82.57(8)
O21 Ni3 O22 90.98(9)
O14 Ni4 O15 88.84(9)
O14 Ni4 O18 95.02(9)
O14 Ni4 O19 90.94(9)
O14 Ni4 O21 171.40(9)
O14 Ni4 O23 96.38(9)
O15 Ni4 O18 176.09(8)
O15 Ni4 O19 96.84(9)
O15 Ni4 O23 91.83(9)
O18 Ni4 O19 83.74(8)
O18 Ni4 O23 87.14(9)
O19 Ni4 O23 168.77(9)
O21 Ni4 O15 92.85(9)
O21 Ni4 O18 83.43(8)
O21 Ni4 O19 80.49(9)
O21 Ni4 O23 91.99(9)
C3 O1 C1 117.5(3)
C2 O2 Ni1 128.7(2)
C8 O3 Ni1 127.9(2)
C8 O4 C9 117.0(3)
C18 O5 C16 117.0(3)
C17 O6 Ni2 128.9(2)
C23 O7 Ni2 128.6(2)
C23 O8 C24 115.7(3)
C33 O9 C31 116.9(3)
C32 O10 Ni3 128.9(2)
C38 O11 Ni3 127.3(2)
C38 O12 C39 116.1(3)
C48 O13 C46 116.5(3)
C47 O14 Ni4 128.5(2)
C53 O15 Ni4 128.0(2)
C53 O16 C54 116.0(3)
Ni1 O17 H17 116.1(14)
C61 O17 Ni1 127.7(2)
C61 O17 H17 105.9(14)
Ni1 O18 Ni3 98.97(9)
Ni1 O18 Ni4 95.45(9)
Ni4 O18 Ni3 95.86(9)
C62 O18 Ni1 119.50(18)
C62 O18 Ni3 120.70(18)
C62 O18 Ni4 120.73(19)
Ni1 O19 Ni4 94.57(9)
Ni2 O19 Ni1 96.00(9)
Ni2 O19 Ni4 99.53(9)
C63 O19 Ni1 119.77(18)
C63 O19 Ni2 119.99(19)
C63 O19 Ni4 121.25(19)
Ni2 O20 Ni1 94.63(9)
Ni3 O20 Ni1 98.59(9)
Ni3 O20 Ni2 96.24(9)
C64 O20 Ni1 119.86(18)
C64 O20 Ni2 122.22(19)
C64 O20 Ni3 119.52(18)
Ni3 O21 Ni2 95.21(9)
Ni4 O21 Ni2 99.41(9)
Ni4 O21 Ni3 96.78(9)
C65 O21 Ni2 121.24(19)
C65 O21 Ni3 119.43(18)
C65 O21 Ni4 119.37(19)
Ni3 O22 H22 116.4(14)
C66 O22 Ni3 129.3(2)
C66 O22 H22 107.6(14)
Ni4 O23 H23 115.0(14)
C67 O23 Ni4 126.8(2)
C67 O23 H23 107.7(14)
Ni2 O24 H24 116.2(14)
C68 O24 Ni2 127.5(2)
C68 O24 H24 106.5(14)
O1 C1 H1A 109.5
O1 C1 H1B 109.5
O1 C1 H1C 109.5
H1A C1 H1B 109.5
H1A C1 H1C 109.5
H1B C1 H1C 109.5
O2 C2 C3 117.1(3)
O2 C2 C7 126.5(3)
C7 C2 C3 116.3(3)
O1 C3 C2 112.4(3)
C4 C3 O1 125.3(3)
C4 C3 C2 122.3(3)
C3 C4 H4 120.1
C3 C4 C5 119.8(3)
C5 C4 H4 120.1
C4 C5 H5 119.8
C6 C5 C4 120.4(3)
C6 C5 H5 119.8
C5 C6 H6 119.8
C5 C6 C7 120.5(3)
C7 C6 H6 119.8
C2 C7 C6 120.7(3)
C2 C7 C8 119.5(3)
C6 C7 C8 119.7(3)
O3 C8 O4 119.1(3)
O3 C8 C7 127.7(3)
O4 C8 C7 113.2(3)
O4 C9 H9A 110.0
O4 C9 H9B 110.0
O4 C9 C10 108.3(3)
H9A C9 H9B 108.4
C10 C9 H9A 110.0
C10 C9 H9B 110.0
C11 C10 C9 117.5(4)
C15 C10 C9 123.3(3)
C15 C10 C11 119.2(4)
C10 C11 H11 119.8
C12 C11 C10 120.3(4)
C12 C11 H11 119.8
C11 C12 H12 119.9
C13 C12 C11 120.2(4)
C13 C12 H12 119.9
C12 C13 H13 120.1
C12 C13 C14 119.9(4)
C14 C13 H13 120.1
C13 C14 H14 119.8
C13 C14 C15 120.4(5)
C15 C14 H14 119.8
C10 C15 H15 120.0
C14 C15 C10 120.0(4)
C14 C15 H15 120.0
O5 C16 H16A 109.5
O5 C16 H16B 109.5
O5 C16 H16C 109.5
H16A C16 H16B 109.5
H16A C16 H16C 109.5
H16B C16 H16C 109.5
O6 C17 C18 117.2(3)
O6 C17 C22 126.4(3)
C22 C17 C18 116.3(3)
O5 C18 C17 112.8(3)
O5 C18 C19 125.4(3)
C19 C18 C17 121.8(3)
C18 C19 H19 119.9
C18 C19 C20 120.3(3)
C20 C19 H19 119.9
C19 C20 H20 119.9
C21 C20 C19 120.2(3)
C21 C20 H20 119.9
C20 C21 H21 119.6
C20 C21 C22 120.8(3)
C22 C21 H21 119.6
C17 C22 C23 120.0(3)
C21 C22 C17 120.5(3)
C21 C22 C23 119.5(3)
O7 C23 O8 119.0(3)
O7 C23 C22 127.8(3)
O8 C23 C22 113.3(3)
O8 C24 H24A 109.4
O8 C24 H24B 109.4
O8 C24 C25 111.2(3)
H24A C24 H24B 108.0
C25 C24 H24A 109.4
C25 C24 H24B 109.4
C26 C25 C24 119.4(4)
C26 C25 C30 118.6(4)
C30 C25 C24 122.0(3)
C25 C26 H26 119.7
C27 C26 C25 120.6(4)
C27 C26 H26 119.7
C26 C27 H27 119.9
C28 C27 C26 120.1(4)
C28 C27 H27 119.9
C27 C28 H28 120.1
C27 C28 C29 119.9(5)
C29 C28 H28 120.1
C28 C29 H29 120.0
C30 C29 C28 120.1(5)
C30 C29 H29 120.0
C25 C30 H30 119.6
C29 C30 C25 120.7(4)
C29 C30 H30 119.6
O9 C31 H31A 109.5
O9 C31 H31B 109.5
O9 C31 H31C 109.5
H31A C31 H31B 109.5
H31A C31 H31C 109.5
H31B C31 H31C 109.5
O10 C32 C33 117.0(3)
O10 C32 C37 126.4(3)
C37 C32 C33 116.6(3)
O9 C33 C32 112.8(3)
C34 C33 O9 125.3(3)
C34 C33 C32 121.9(3)
C33 C34 H34 119.9
C33 C34 C35 120.2(3)
C35 C34 H34 119.9
C34 C35 H35 120.0
C36 C35 C34 119.9(3)
C36 C35 H35 120.0
C35 C36 H36 119.7
C35 C36 C37 120.6(3)
C37 C36 H36 119.7
C32 C37 C36 120.7(3)
C32 C37 C38 120.3(3)
C36 C37 C38 118.9(3)
O11 C38 O12 119.5(3)
O11 C38 C37 127.5(3)
O12 C38 C37 113.0(3)
O12 C39 H39A 109.3
O12 C39 H39B 109.3
O12 C39 C40 111.7(3)
H39A C39 H39B 107.9
C40 C39 H39A 109.3
C40 C39 H39B 109.3
C41 C40 C39 120.6(3)
C45 C40 C39 120.7(3)
C45 C40 C41 118.7(4)
C40 C41 H41 119.5
C40 C41 C42 120.9(4)
C42 C41 H41 119.5
C41 C42 H42 120.1
C43 C42 C41 119.8(4)
C43 C42 H42 120.1
C42 C43 H43 119.9
C44 C43 C42 120.3(4)
C44 C43 H43 119.9
C43 C44 H44 120.1
C43 C44 C45 119.9(4)
C45 C44 H44 120.1
C40 C45 C44 120.4(4)
C40 C45 H45 119.8
C44 C45 H45 119.8
O13 C46 H46A 109.5
O13 C46 H46B 109.5
O13 C46 H46C 109.5
H46A C46 H46B 109.5
H46A C46 H46C 109.5
H46B C46 H46C 109.5
O14 C47 C48 117.6(3)
O14 C47 C52 125.8(3)
C52 C47 C48 116.6(3)
O13 C48 C47 113.5(3)
O13 C48 C49 124.8(3)
C49 C48 C47 121.7(3)
C48 C49 H49 119.9
C48 C49 C50 120.2(3)
C50 C49 H49 119.9
C49 C50 H50 119.8
C51 C50 C49 120.5(3)
C51 C50 H50 119.8
C50 C51 H51 119.8
C50 C51 C52 120.5(3)
C52 C51 H51 119.8
C47 C52 C51 120.5(3)
C47 C52 C53 121.2(3)
C51 C52 C53 118.2(3)
O15 C53 O16 119.1(3)
O15 C53 C52 127.6(3)
O16 C53 C52 113.3(3)
O16 C54 H54A 109.4
O16 C54 H54B 109.4
O16 C54 C55 111.3(3)
H54A C54 H54B 108.0
C55 C54 H54A 109.4
C55 C54 H54B 109.4
C56 C55 C54 119.7(4)
C56 C55 C60 118.6(4)
C60 C55 C54 121.7(3)
C55 C56 H56 119.9
C57 C56 C55 120.2(4)
C57 C56 H56 119.9
C56 C57 H57 119.7
C58 C57 C56 120.5(4)
C58 C57 H57 119.7
C57 C58 H58 119.9
C59 C58 C57 120.1(5)
C59 C58 H58 119.9
C58 C59 H59 120.0
C58 C59 C60 120.0(4)
C60 C59 H59 120.0
C55 C60 H60 119.7
C59 C60 C55 120.6(4)
C59 C60 H60 119.7
O17 C61 H61A 109.5
O17 C61 H61B 109.5
O17 C61 H61C 109.5
H61A C61 H61B 109.5
H61A C61 H61C 109.5
H61B C61 H61C 109.5
O18 C62 H62A 109.5
O18 C62 H62B 109.5
O18 C62 H62C 109.5
H62A C62 H62B 109.5
H62A C62 H62C 109.5
H62B C62 H62C 109.5
O19 C63 H63A 109.5
O19 C63 H63B 109.5
O19 C63 H63C 109.5
H63A C63 H63B 109.5
H63A C63 H63C 109.5
H63B C63 H63C 109.5
O20 C64 H64A 109.5
O20 C64 H64B 109.5
O20 C64 H64C 109.5
H64A C64 H64B 109.5
H64A C64 H64C 109.5
H64B C64 H64C 109.5
O21 C65 H65A 109.5
O21 C65 H65B 109.5
O21 C65 H65C 109.5
H65A C65 H65B 109.5
H65A C65 H65C 109.5
H65B C65 H65C 109.5
O22 C66 H66A 109.5
O22 C66 H66B 109.5
O22 C66 H66C 109.5
H66A C66 H66B 109.5
H66A C66 H66C 109.5
H66B C66 H66C 109.5
O23 C67 H67A 109.5
O23 C67 H67B 109.5
O23 C67 H67C 109.5
H67A C67 H67B 109.5
H67A C67 H67C 109.5
H67B C67 H67C 109.5
O24 C68 H68A 109.5
O24 C68 H68B 109.5
O24 C68 H68C 109.5
H68A C68 H68B 109.5
H68A C68 H68C 109.5
H68B C68 H68C 109.5

loop_
_geom_bond_atom_site_label_1
_geom_bond_atom_site_label_2
_geom_bond_distance
Ni1 O2 1.988(2)
Ni1 O3 2.032(2)
Ni1 O17 2.093(2)
Ni1 O18 2.037(2)
Ni1 O19 2.045(2)
Ni1 O20 2.074(2)
Ni2 O6 1.993(2)
Ni2 O7 2.035(2)
Ni2 O19 2.032(2)
Ni2 O20 2.048(2)
Ni2 O21 2.071(2)
Ni2 O24 2.108(2)
Ni3 O10 1.993(2)
Ni3 O11 2.055(2)
Ni3 O18 2.065(2)
Ni3 O20 2.040(2)
Ni3 O21 2.051(2)
Ni3 O22 2.091(2)
Ni4 O14 2.003(2)
Ni4 O15 2.034(2)
Ni4 O18 2.048(2)
Ni4 O19 2.069(2)
Ni4 O21 2.033(2)
Ni4 O23 2.104(2)
O1 C1 1.426(4)
O1 C3 1.379(4)
O2 C2 1.286(4)
O3 C8 1.231(4)
O4 C8 1.346(4)
O4 C9 1.445(4)
O5 C16 1.432(4)
O5 C18 1.364(4)
O6 C17 1.294(4)
O7 C23 1.226(4)
O8 C23 1.356(4)
O8 C24 1.447(4)
O9 C31 1.434(4)
O9 C33 1.374(4)
O10 C32 1.299(4)
O11 C38 1.229(4)
O12 C38 1.353(4)
O12 C39 1.444(4)
O13 C46 1.431(4)
O13 C48 1.374(4)
O14 C47 1.301(4)
O15 C53 1.228(4)
O16 C53 1.353(4)
O16 C54 1.445(4)
O17 H17 0.866(9)
O17 C61 1.420(4)
O18 C62 1.425(4)
O19 C63 1.423(3)
O20 C64 1.411(4)
O21 C65 1.416(4)
O22 H22 0.861(9)
O22 C66 1.382(4)
O23 H23 0.864(9)
O23 C67 1.427(4)
O24 H24 0.864(9)
O24 C68 1.427(4)
C1 H1A 0.9600
C1 H1B 0.9600
C1 H1C 0.9600
C2 C3 1.435(4)
C2 C7 1.420(4)
C3 C4 1.371(4)
C4 H4 0.9300
C4 C5 1.412(5)
C5 H5 0.9300
C5 C6 1.365(5)
C6 H6 0.9300
C6 C7 1.423(4)
C7 C8 1.457(4)
C9 H9A 0.9700
C9 H9B 0.9700
C9 C10 1.514(5)
C10 C11 1.393(5)
C10 C15 1.386(6)
C11 H11 0.9300
C11 C12 1.386(6)
C12 H12 0.9300
C12 C13 1.372(6)
C13 H13 0.9300
C13 C14 1.384(6)
C14 H14 0.9300
C14 C15 1.385(6)
C15 H15 0.9300
C16 H16A 0.9600
C16 H16B 0.9600
C16 H16C 0.9600
C17 C18 1.444(4)
C17 C22 1.425(4)
C18 C19 1.372(4)
C19 H19 0.9300
C19 C20 1.406(5)
C20 H20 0.9300
C20 C21 1.366(5)
C21 H21 0.9300
C21 C22 1.419(4)
C22 C23 1.455(4)
C24 H24A 0.9700
C24 H24B 0.9700
C24 C25 1.505(6)
C25 C26 1.392(5)
C25 C30 1.396(6)
C26 H26 0.9300
C26 C27 1.387(7)
C27 H27 0.9300
C27 C28 1.380(7)
C28 H28 0.9300
C28 C29 1.388(7)
C29 H29 0.9300
C29 C30 1.381(6)
C30 H30 0.9300
C31 H31A 0.9600
C31 H31B 0.9600
C31 H31C 0.9600
C32 C33 1.440(5)
C32 C37 1.413(5)
C33 C34 1.365(5)
C34 H34 0.9300
C34 C35 1.418(5)
C35 H35 0.9300
C35 C36 1.364(5)
C36 H36 0.9300
C36 C37 1.422(5)
C37 C38 1.461(5)
C39 H39A 0.9700
C39 H39B 0.9700
C39 C40 1.507(5)
C40 C41 1.392(5)
C40 C45 1.382(5)
C41 H41 0.9300
C41 C42 1.391(6)
C42 H42 0.9300
C42 C43 1.381(6)
C43 H43 0.9300
C43 C44 1.371(6)
C44 H44 0.9300
C44 C45 1.409(6)
C45 H45 0.9300
C46 H46A 0.9600
C46 H46B 0.9600
C46 H46C 0.9600
C47 C48 1.437(4)
C47 C52 1.414(4)
C48 C49 1.380(4)
C49 H49 0.9300
C49 C50 1.395(5)
C50 H50 0.9300
C50 C51 1.365(5)
C51 H51 0.9300
C51 C52 1.426(4)
C52 C53 1.459(4)
C54 H54A 0.9700
C54 H54B 0.9700
C54 C55 1.504(5)
C55 C56 1.398(5)
C55 C60 1.398(5)
C56 H56 0.9300
C56 C57 1.382(7)
C57 H57 0.9300
C57 C58 1.381(7)
C58 H58 0.9300
C58 C59 1.377(6)
C59 H59 0.9300
C59 C60 1.386(6)
C60 H60 0.9300
C61 H61A 0.9600
C61 H61B 0.9600
C61 H61C 0.9600
C62 H62A 0.9600
C62 H62B 0.9600
C62 H62C 0.9600
C63 H63A 0.9600
C63 H63B 0.9600
C63 H63C 0.9600
C64 H64A 0.9600
C64 H64B 0.9600
C64 H64C 0.9600
C65 H65A 0.9600
C65 H65B 0.9600
C65 H65C 0.9600
C66 H66A 0.9600
C66 H66B 0.9600
C66 H66C 0.9600
C67 H67A 0.9600
C67 H67B 0.9600
C67 H67C 0.9600
C68 H68A 0.9600
C68 H68B 0.9600
C68 H68C 0.9600
